data_7151955
loop_
_publ_author_name
'Tr\'avn\'i\<cek, Zden\<ek'
'Novotn\'a, Radka'
'Marek, Jarom\'ir'
'Popa, Igor'
'Sipl, Michal'

_publ_section_title
;
 Transformations of the natural cytokinin N6-isopentenyladenine in
 aqueous acidic media: structural aspects.
;
_journal_issue 16
_journal_name_full 'Organic &amp; biomolecular chemistry'
_journal_page_first 5703
_journal_page_last 5713
_journal_paper_doi 10.1039/c1ob05649b
_journal_volume 9
_journal_year 2011
_chemical_formula_moiety 'C10 H14 Cl3 N5 Zn, H2 O '
_chemical_formula_sum 'C10 H16 Cl3 N5 O Zn'
_chemical_formula_weight 394.00
_chemical_name_systematic
;
?
;
_space_group_IT_number 14
_symmetry_cell_setting monoclinic
_symmetry_space_group_name_Hall '-P 2ybc'
_symmetry_space_group_name_H-M 'P 1 21/c 1'
_atom_sites_solution_hydrogens geom
_atom_sites_solution_primary direct
_atom_sites_solution_secondary difmap
_audit_creation_method SHELXL-97
_cell_angle_alpha 90.00
_cell_angle_beta 92.646(3)
_cell_angle_gamma 90.00
_cell_formula_units_Z 4
_cell_length_a 11.4767(3)
_cell_length_b 9.9382(3)
_cell_length_c 14.0372(5)
_cell_measurement_reflns_used 12065
_cell_measurement_temperature 120(2)
_cell_measurement_theta_max 31.9757
_cell_measurement_theta_min 2.7097
_cell_volume 1599.34(9)
_computing_cell_refinement 'CrysAlis RED (Oxford Diffraction, 2006)'
_computing_data_collection 'CrysAlis CCD (Oxford Diffraction, 2006)'
_computing_data_reduction 'CrysAlis RED'
_computing_molecular_graphics 'DIAMOND (Brandenburg, 2006)'
_computing_publication_material
;
SHELXL-97 (Sheldrick, 1997)
;
_computing_structure_refinement 'SHELXL-97 (Sheldrick, 1997)'
_computing_structure_solution 'SHELXS-97 (Sheldrick, 1990)'
_diffrn_ambient_temperature 120(2)
_diffrn_detector_area_resol_mean 8.3611
_diffrn_measured_fraction_theta_full 0.998
_diffrn_measured_fraction_theta_max 0.998
_diffrn_measurement_device_type 'Xcalibur2 + CCD'
_diffrn_measurement_method 'rotation method, \w--scan'
_diffrn_radiation_monochromator graphite
_diffrn_radiation_source 'Enhance (Mo) X-ray Source'
_diffrn_radiation_type 'Mo K\a'
_diffrn_radiation_wavelength 0.7107
_diffrn_reflns_av_R_equivalents 0.0144
_diffrn_reflns_av_sigmaI/netI 0.0103
_diffrn_reflns_limit_h_max 13
_diffrn_reflns_limit_h_min -13
_diffrn_reflns_limit_k_max 9
_diffrn_reflns_limit_k_min -11
_diffrn_reflns_limit_l_max 16
_diffrn_reflns_limit_l_min -16
_diffrn_reflns_number 9458
_diffrn_reflns_theta_full 25.00
_diffrn_reflns_theta_max 25.00
_diffrn_reflns_theta_min 2.71
_exptl_absorpt_coefficient_mu 2.038
_exptl_absorpt_correction_T_max 1.00000
_exptl_absorpt_correction_T_min 0.85524
_exptl_absorpt_correction_type multi-scan
_exptl_absorpt_process_details
;
CrysAlis RED, Oxford Diffraction Ltd.,
Version 1.171.31.7 (release 18-10-2006 CrysAlis171 .NET)
(compiled Oct 18 2006,16:28:17)
Empirical absorption correction using spherical harmonics,
implemented in SCALE3 ABSPACK scaling algorithm.
;
_exptl_crystal_colour white
_exptl_crystal_density_diffrn 1.636
_exptl_crystal_density_method 'not measured'
_exptl_crystal_description prism
_exptl_crystal_F_000 800
_exptl_crystal_size_max 0.4
_exptl_crystal_size_mid 0.4
_exptl_crystal_size_min 0.3
_refine_diff_density_max 0.732
_refine_diff_density_min -0.350
_refine_diff_density_rms 0.089
_refine_ls_extinction_method none
_refine_ls_goodness_of_fit_ref 1.591
_refine_ls_hydrogen_treatment mixed
_refine_ls_matrix_type full
_refine_ls_number_parameters 191
_refine_ls_number_reflns 2811
_refine_ls_number_restraints 2
_refine_ls_restrained_S_all 1.591
_refine_ls_R_factor_all 0.0418
_refine_ls_R_factor_gt 0.0413
_refine_ls_shift/su_max 0.000
_refine_ls_shift/su_mean 0.000
_refine_ls_structure_factor_coef Fsqd
_refine_ls_weighting_details 'calc w=1/[\s^2^(Fo^2^)+(0.0050P)^2^+5.0000P] where P=(Fo^2^+2Fc^2^)/3'
_refine_ls_weighting_scheme calc
_refine_ls_wR_factor_gt 0.0904
_refine_ls_wR_factor_ref 0.0905
_reflns_number_gt 2778
_reflns_number_total 2811
_reflns_threshold_expression >2sigma(I)
_cod_data_source_file c1ob05649b.txt
_cod_data_source_block Travnicek1
_cod_depositor_comments
;
The following automatic conversions were performed:
'_atom_site_symetry_multiplicity' tag replaced with
'_atom_site_symmetry_multiplicity'.

Automatic conversion script
Id: cif_correct_tags 1440 2010-10-19 06:21:57Z saulius 
;
_cod_original_sg_symbol_Hall '-P 2ybc '
_cod_original_sg_symbol_H-M 'P 21/c '
_cod_database_code 7151955

loop_
_symmetry_equiv_pos_as_xyz
'x, y, z'
'-x, y+1/2, -z+1/2'
'-x, -y, -z'
'x, -y-1/2, z-1/2'

loop_
_atom_site_label
_atom_site_type_symbol
_atom_site_fract_x
_atom_site_fract_y
_atom_site_fract_z
_atom_site_U_iso_or_equiv
_atom_site_adp_type
_atom_site_occupancy
_atom_site_symmetry_multiplicity
_atom_site_calc_flag
_atom_site_refinement_flags
_atom_site_disorder_assembly
_atom_site_disorder_group
Zn Zn 0.26230(4) 0.62144(5) 0.10869(3) 0.01536(13) Uani 1 1 d . . .
Cl1 Cl 0.43456(8) 0.72748(10) 0.09537(7) 0.0188(2) Uani 1 1 d . . .
Cl2 Cl 0.24214(9) 0.59279(11) 0.26808(7) 0.0242(2) Uani 1 1 d . . .
Cl3 Cl 0.10766(9) 0.69945(11) 0.02500(9) 0.0276(3) Uani 1 1 d . . .
N1 N 0.5251(3) 0.2044(3) 0.1379(2) 0.0177(7) Uani 1 1 d . . .
H1 H 0.5919 0.1981 0.1680 0.021 Uiso 1 1 calc R . .
C2 C 0.4738(4) 0.0884(4) 0.1042(3) 0.0198(9) Uani 1 1 d . . .
H2 H 0.5152 0.0086 0.1133 0.024 Uiso 1 1 calc R . .
N3 N 0.3719(3) 0.0813(4) 0.0605(3) 0.0221(8) Uani 1 1 d . . .
C4 C 0.3192(4) 0.2026(4) 0.0540(3) 0.0178(9) Uani 1 1 d . . .
C5 C 0.3622(3) 0.3260(4) 0.0848(3) 0.0155(8) Uani 1 1 d . . .
C6 C 0.4770(3) 0.3293(4) 0.1268(3) 0.0155(8) Uani 1 1 d . . .
N6 N 0.5368(3) 0.4370(3) 0.1529(2) 0.0165(7) Uani 1 1 d . . .
H6 H 0.5029 0.5141 0.1490 0.020 Uiso 1 1 calc R . .
N7 N 0.2806(3) 0.4255(3) 0.0633(2) 0.0182(7) Uani 1 1 d . . .
C8 C 0.1915(4) 0.3608(4) 0.0206(3) 0.0223(9) Uani 1 1 d . . .
H8 H 0.1231 0.4027 -0.0016 0.027 Uiso 1 1 calc R . .
N9 N 0.2112(3) 0.2279(4) 0.0129(3) 0.0208(8) Uani 1 1 d . . .
H9 H 0.1644 0.1696 -0.0130 0.025 Uiso 1 1 calc R . .
C9 C 0.6594(3) 0.4309(4) 0.1885(3) 0.0186(9) Uani 1 1 d . . .
H9A H 0.7044 0.3804 0.1438 0.022 Uiso 1 1 calc R . .
H9B H 0.6640 0.3837 0.2490 0.022 Uiso 1 1 calc R . .
C10 C 0.7113(4) 0.5686(4) 0.2014(3) 0.0178(9) Uani 1 1 d . A .
H10 H 0.6634 0.6436 0.1927 0.021 Uiso 1 1 calc R . .
C11 C 0.8250(4) 0.5867(5) 0.2252(3) 0.0282(11) Uani 1 1 d . . .
C12 C 0.8752(4) 0.7252(5) 0.2393(4) 0.0300(11) Uani 1 1 d . A .
H12A H 0.8130 0.7897 0.2406 0.045 Uiso 1 1 calc R . .
H12B H 0.9243 0.7460 0.1877 0.045 Uiso 1 1 calc R . .
H12C H 0.9204 0.7285 0.2985 0.045 Uiso 1 1 calc R . .
C13A C 0.9098(4) 0.4770(5) 0.2300(5) 0.0297(15) Uani 0.819(8) 1 d P A 1
H13A H 0.9369 0.4636 0.2950 0.045 Uiso 0.819(8) 1 calc PR A 1
H13B H 0.9746 0.4994 0.1921 0.045 Uiso 0.819(8) 1 calc PR A 1
H13C H 0.8735 0.3960 0.2060 0.045 Uiso 0.819(8) 1 calc PR A 1
C13B C 0.840(2) 0.514(2) 0.340(2) 0.0297(15) Uani 0.181(8) 1 d P A 2
H13D H 0.8036 0.5711 0.3849 0.045 Uiso 0.181(8) 1 calc PR A 2
H13E H 0.9218 0.5055 0.3579 0.045 Uiso 0.181(8) 1 calc PR A 2
H13F H 0.8044 0.4272 0.3392 0.045 Uiso 0.181(8) 1 calc PR A 2
O1 O 0.0944(3) 0.0096(3) -0.0602(2) 0.0232(7) Uiso 1 1 d D . .
H1V H 0.133(5) -0.016(7) -0.110(3) 0.07(2) Uiso 1 1 d D . .
H1W H 0.111(6) -0.061(5) -0.024(4) 0.08(2) Uiso 1 1 d D . .

loop_
_atom_site_aniso_label
_atom_site_aniso_U_11
_atom_site_aniso_U_22
_atom_site_aniso_U_33
_atom_site_aniso_U_23
_atom_site_aniso_U_13
_atom_site_aniso_U_12
Zn 0.0144(2) 0.0132(2) 0.0183(2) -0.00090(19) 0.00002(18) 0.00100(18)
Cl1 0.0181(5) 0.0133(5) 0.0253(5) 0.0033(4) 0.0056(4) -0.0002(4)
Cl2 0.0267(5) 0.0272(6) 0.0189(5) -0.0018(4) 0.0044(4) -0.0129(4)
Cl3 0.0216(5) 0.0184(5) 0.0416(7) 0.0018(5) -0.0105(5) 0.0033(4)
N1 0.0203(18) 0.0166(18) 0.0161(17) 0.0004(14) -0.0009(14) 0.0021(14)
C2 0.028(2) 0.0092(19) 0.022(2) 0.0004(17) 0.0013(18) 0.0015(17)
N3 0.029(2) 0.0147(18) 0.0227(19) -0.0017(15) 0.0012(16) -0.0005(15)
C4 0.020(2) 0.017(2) 0.017(2) -0.0012(17) 0.0011(16) -0.0003(17)
C5 0.018(2) 0.014(2) 0.0150(19) 0.0002(16) 0.0033(16) 0.0020(16)
C6 0.019(2) 0.013(2) 0.0148(19) 0.0000(16) 0.0029(16) 0.0015(16)
N6 0.0156(17) 0.0114(17) 0.0226(18) 0.0004(14) 0.0009(14) 0.0025(14)
N7 0.0205(18) 0.0133(17) 0.0207(18) -0.0014(14) 0.0001(14) 0.0013(14)
C8 0.018(2) 0.021(2) 0.027(2) -0.0018(19) -0.0017(17) 0.0009(18)
N9 0.0203(18) 0.0163(18) 0.0254(19) -0.0049(15) -0.0043(15) -0.0037(15)
C9 0.017(2) 0.015(2) 0.024(2) 0.0007(17) 0.0014(17) 0.0021(17)
C10 0.019(2) 0.014(2) 0.021(2) 0.0011(16) 0.0023(16) 0.0023(17)
C11 0.032(3) 0.027(3) 0.027(2) -0.010(2) 0.013(2) -0.008(2)
C12 0.028(2) 0.026(3) 0.037(3) -0.007(2) 0.005(2) -0.012(2)
C13A 0.012(2) 0.012(3) 0.063(4) 0.000(3) -0.019(2) -0.003(2)
C13B 0.012(2) 0.012(3) 0.063(4) 0.000(3) -0.019(2) -0.003(2)

loop_
_atom_type_symbol
_atom_type_description
_atom_type_scat_dispersion_real
_atom_type_scat_dispersion_imag
_atom_type_scat_source
C C 0.0033 0.0016 'International Tables Vol C Tables 4.2.6.8 and 6.1.1.4'
H H 0.0000 0.0000 'International Tables Vol C Tables 4.2.6.8 and 6.1.1.4'
N N 0.0061 0.0033 'International Tables Vol C Tables 4.2.6.8 and 6.1.1.4'
O O 0.0106 0.0060 'International Tables Vol C Tables 4.2.6.8 and 6.1.1.4'
Cl Cl 0.1484 0.1585 'International Tables Vol C Tables 4.2.6.8 and 6.1.1.4'
Zn Zn 0.2839 1.4301 'International Tables Vol C Tables 4.2.6.8 and 6.1.1.4'

loop_
_geom_angle_atom_site_label_1
_geom_angle_atom_site_label_2
_geom_angle_atom_site_label_3
_geom_angle
_geom_angle_site_symmetry_1
_geom_angle_site_symmetry_3
_geom_angle_publ_flag
N7 Zn Cl3 104.85(10) . . ?
N7 Zn Cl1 108.28(10) . . ?
Cl3 Zn Cl1 118.35(4) . . ?
N7 Zn Cl2 101.63(10) . . ?
Cl3 Zn Cl2 116.62(5) . . ?
Cl1 Zn Cl2 105.60(4) . . ?
C6 N1 C2 124.1(4) . . ?
C6 N1 H1 117.9 . . ?
C2 N1 H1 117.9 . . ?
N3 C2 N1 125.0(4) . . ?
N3 C2 H2 117.5 . . ?
N1 C2 H2 117.5 . . ?
C2 N3 C4 112.0(4) . . ?
N3 C4 N9 126.0(4) . . ?
N3 C4 C5 128.2(4) . . ?
N9 C4 C5 105.8(4) . . ?
C4 C5 N7 109.7(3) . . ?
C4 C5 C6 117.5(4) . . ?
N7 C5 C6 132.8(4) . . ?
N6 C6 N1 120.4(4) . . ?
N6 C6 C5 126.7(4) . . ?
N1 C6 C5 112.9(4) . . ?
C6 N6 C9 122.6(3) . . ?
C6 N6 H6 118.7 . . ?
C9 N6 H6 118.7 . . ?
C8 N7 C5 104.5(3) . . ?
C8 N7 Zn 120.7(3) . . ?
C5 N7 Zn 133.2(3) . . ?
N7 C8 N9 112.5(4) . . ?
N7 C8 H8 123.7 . . ?
N9 C8 H8 123.7 . . ?
C8 N9 C4 107.4(4) . . ?
C8 N9 H9 126.3 . . ?
C4 N9 H9 126.3 . . ?
N6 C9 C10 111.8(3) . . ?
N6 C9 H9A 109.3 . . ?
C10 C9 H9A 109.3 . . ?
N6 C9 H9B 109.3 . . ?
C10 C9 H9B 109.3 . . ?
H9A C9 H9B 107.9 . . ?
C11 C10 C9 121.8(4) . . ?
C11 C10 H10 119.1 . . ?
C9 C10 H10 119.1 . . ?
C10 C11 C13A 123.2(4) . . ?
C10 C11 C12 121.2(4) . . ?
C13A C11 C12 115.3(4) . . ?
C10 C11 C13B 103.2(8) . . ?
C13A C11 C13B 67.4(9) . . ?
C12 C11 C13B 103.4(8) . . ?
C11 C12 H12A 109.5 . . ?
C11 C12 H12B 109.5 . . ?
H12A C12 H12B 109.5 . . ?
C11 C12 H12C 109.5 . . ?
H12A C12 H12C 109.5 . . ?
H12B C12 H12C 109.5 . . ?
C11 C13A H13A 109.5 . . ?
C11 C13A H13B 109.5 . . ?
C11 C13A H13C 109.5 . . ?
C11 C13B H13D 109.5 . . ?
C11 C13B H13E 109.5 . . ?
H13D C13B H13E 109.5 . . ?
C11 C13B H13F 109.5 . . ?
H13D C13B H13F 109.5 . . ?
H13E C13B H13F 109.5 . . ?
H1V O1 H1W 97(6) . . ?

loop_
_geom_bond_atom_site_label_1
_geom_bond_atom_site_label_2
_geom_bond_distance
_geom_bond_site_symmetry_2
_geom_bond_publ_flag
Zn N7 2.062(3) . ?
Zn Cl3 2.2223(11) . ?
Zn Cl1 2.2557(11) . ?
Zn Cl2 2.2778(11) . ?
N1 C6 1.365(5) . ?
N1 C2 1.368(5) . ?
N1 H1 0.8600 . ?
C2 N3 1.298(6) . ?
C2 H2 0.9300 . ?
N3 C4 1.350(6) . ?
C4 N9 1.365(5) . ?
C4 C5 1.384(6) . ?
C5 N7 1.386(5) . ?
C5 C6 1.418(6) . ?
C6 N6 1.314(5) . ?
N6 C9 1.473(5) . ?
N6 H6 0.8600 . ?
N7 C8 1.327(5) . ?
C8 N9 1.345(6) . ?
C8 H8 0.9300 . ?
N9 H9 0.8600 . ?
C9 C10 1.500(6) . ?
C9 H9A 0.9700 . ?
C9 H9B 0.9700 . ?
C10 C11 1.345(6) . ?
C10 H10 0.9300 . ?
C11 C13A 1.460(7) . ?
C11 C12 1.501(6) . ?
C11 C13B 1.76(3) . ?
C12 H12A 0.9600 . ?
C12 H12B 0.9600 . ?
C12 H12C 0.9600 . ?
C13A H13A 0.9600 . ?
C13A H13B 0.9600 . ?
C13A H13C 0.9600 . ?
C13B H13D 0.9600 . ?
C13B H13E 0.9600 . ?
C13B H13F 0.9600 . ?
O1 H1V 0.88(5) . ?
O1 H1W 0.88(5) . ?
